data_2101968
loop_
_publ_author_name
'Feng Xue'
'Thomas C. W. Mak'

_publ_section_title
;
 Channel- and layer-type anionic host structures in inclusion compounds
 of urea, tetraalkylammonium terephthalate/trimesate and water
;
_journal_issue 1
_journal_name_full 'Acta Crystallographica Section B'
_journal_page_first 142
_journal_page_last 154
_journal_paper_doi 10.1107/S0108768199011283
_journal_volume 56
_journal_year 2000
_chemical_formula_iupac '2[N(C3 H7)4]+,C9 H4 O6 2-,2(C H4 N2 O),5(H2 O)'
_chemical_formula_sum 'C35 H78 N6 O13'
_chemical_formula_weight 791.03
_chemical_name_systematic
;
 ?
;
_space_group_IT_number 33
_symmetry_cell_setting orthorhombic
_symmetry_space_group_name_Hall 'P 2c -2n'
_symmetry_space_group_name_H-M 'P n a 21'
_audit_creation_method SHELXL97
_cell_angle_alpha 90.00
_cell_angle_beta 90.00
_cell_angle_gamma 90.00
_cell_formula_units_Z 4
_cell_length_a 16.467(3)
_cell_length_b 33.109(8)
_cell_length_c 8.3440(10)
_cell_measurement_reflns_used 25
_cell_measurement_temperature 293(2)
_cell_measurement_theta_max 15
_cell_measurement_theta_min 5
_cell_volume 4549.2(15)
_computing_cell_refinement 'MSC/AFC (MSC, 1988)'
_computing_data_collection 'MSC/AFC (MSC, 1988)'
_computing_data_reduction 'MSC/AFC (MSC, 1988)'
_computing_molecular_graphics 'Siemens SHELXTL-PC (Siemens, 1992)'
_computing_structure_refinement 'SHELXL97 (Sheldrick, 1997)'
_computing_structure_solution 'SHELXS97 (Sheldrick, 1997)'
_diffrn_ambient_temperature 293(2)
_diffrn_measured_fraction_theta_full .998
_diffrn_measured_fraction_theta_max .998
_diffrn_measurement_device_type
;
Rigaku AFC7R four-circle diffractometer
;
_diffrn_measurement_method '\w scan'
_diffrn_radiation_monochromator graphite
_diffrn_radiation_source
;
Rigaku RU-200 rotating-anode generator powered at 50kV and 90mA
;
_diffrn_radiation_type MoK\a
_diffrn_radiation_wavelength .71073
_diffrn_reflns_av_R_equivalents .0000
_diffrn_reflns_av_sigmaI/netI .1150
_diffrn_reflns_limit_h_max 20
_diffrn_reflns_limit_h_min 0
_diffrn_reflns_limit_k_max 40
_diffrn_reflns_limit_k_min 0
_diffrn_reflns_limit_l_max 10
_diffrn_reflns_limit_l_min 0
_diffrn_reflns_number 4787
_diffrn_reflns_theta_full 25.99
_diffrn_reflns_theta_max 25.99
_diffrn_reflns_theta_min 1.74
_diffrn_standards_decay_% -5.72
_diffrn_standards_interval_count 197
_diffrn_standards_number 3
_exptl_absorpt_coefficient_mu .087
_exptl_absorpt_correction_T_max 1.000
_exptl_absorpt_correction_T_min .768
_exptl_absorpt_correction_type psi-scan
_exptl_absorpt_process_details 'psi scan (Kopfmann & Huber, 1968)'
_exptl_crystal_colour Colorless
_exptl_crystal_density_diffrn 1.155
_exptl_crystal_density_method 'not measured'
_exptl_crystal_description Plate
_exptl_crystal_F_000 1736
_exptl_crystal_size_max .60
_exptl_crystal_size_mid .36
_exptl_crystal_size_min .20
_refine_diff_density_max .222
_refine_diff_density_min -.213
_refine_ls_abs_structure_details 'Flack H D (1983), Acta Cryst. A39, 876-881'
_refine_ls_abs_structure_Flack -1(2)
_refine_ls_extinction_method none
_refine_ls_goodness_of_fit_ref .953
_refine_ls_hydrogen_treatment mixed
_refine_ls_matrix_type full
_refine_ls_number_parameters 493
_refine_ls_number_reflns 4787
_refine_ls_number_restraints 164
_refine_ls_restrained_S_all .939
_refine_ls_R_factor_all .1692
_refine_ls_R_factor_gt .0577
_refine_ls_shift/su_max .000
_refine_ls_shift/su_mean .000
_refine_ls_structure_factor_coef Fsqd
_refine_ls_weighting_details 'w=1/[\s^2^(Fo^2^)+(0.0895P)^2^+0.0000P] where P=(Fo^2^+2Fc^2^)/3'
_refine_ls_weighting_scheme calc
_refine_ls_wR_factor_ref .1732
_reflns_number_gt 2341
_reflns_number_total 4787
_reflns_threshold_expression I>2\s(I)
_cod_data_source_file hr0043.cif
_cod_data_source_block compd4
_cod_depositor_comments
;
The following automatic conversions were performed:
'_symmetry_cell_setting' value 'Orthorhombic' changed to 'orthorhombic'
according to '/home/saulius/struct/CIF-dictionaries/cif_core.dic'
dictionary named 'cif_core.dic' version 2.4.1 from 2010-06-29.

Automatic conversion script
Id: cif_fix_enum 1527 2010-12-29 10:47:43Z saulius 

The following automatic conversions were performed:

'_symmetry_cell_setting' value 'Orthorhombic' changed to
'orthorhombic' according to
/home/saulius/struct/CIF-dictionaries/cif_core.dic dictionary named
'cif_core.dic' version 2.4.1 from 2010-06-29.

Automatic conversion script
Id: cif_fix_values 1715 2011-07-08 13:25:40Z adriana 

The following automatic conversions were performed:

'_refine_ls_weighting_scheme' value 'calc
w=1/[\s^2^(Fo^2^)+(0.0895P)^2^+0.0000P] where P=(Fo^2^+2Fc^2^)/3' was
changed to 'calc'. New tag '_refine_ls_weighting_details' was
created. The value of the new tag was set to
'w=1/[\s^2^(Fo^2^)+(0.0895P)^2^+0.0000P] where P=(Fo^2^+2Fc^2^)/3'.

Automatic conversion script
Id: cif_fix_values 3143 2015-03-26 13:38:13Z robertas 
;
_cod_original_cell_volume 4549.2(6)
_cod_original_sg_symbol_H-M 'P na21'
_cod_database_code 2101968
_cod_database_fobs_code 2101968

loop_
_symmetry_equiv_pos_as_xyz
'x, y, z'
'-x, -y, z+1/2'
'x+1/2, -y+1/2, z'
'-x+1/2, y+1/2, z+1/2'

loop_
_atom_site_label
_atom_site_fract_x
_atom_site_fract_y
_atom_site_fract_z
_atom_site_U_iso_or_equiv
_atom_site_adp_type
_atom_site_calc_flag
_atom_site_refinement_flags
_atom_site_occupancy
_atom_site_type_symbol
C1 .3088(3) .62657(15) .4516(7) .0592(14) Uani d D 1 C
O1 .3409(2) .65642(10) .5158(7) .0878(15) Uani d D 1 O
N1 .2311(2) .62654(12) .4015(7) .0743(16) Uani d D 1 N
H1A .2016 .6478 .4134 .089 Uiso calc R 1 H
H1B .2109 .6053 .3576 .089 Uiso calc R 1 H
N2 .3489(3) .59131(12) .4345(6) .0691(15) Uani d D 1 N
H2A .3980 .5891 .4684 .083 Uiso calc R 1 H
H2B .3254 .5711 .3897 .083 Uiso calc R 1 H
C2 .1808(3) .73677(14) .4537(7) .0549(14) Uani d D 1 C
O2 .13901(17) .70569(10) .4792(5) .0637(11) Uani d D 1 O
N3 .2605(2) .73530(12) .4476(7) .0767(16) Uani d D 1 N
H3A .2853 .7127 .4613 .092 Uiso calc R 1 H
H3B .2880 .7570 .4300 .092 Uiso calc R 1 H
N4 .1451(2) .77326(12) .4330(7) .0713(16) Uani d D 1 N
H4A .0931 .7754 .4372 .086 Uiso calc R 1 H
H4B .1744 .7943 .4156 .086 Uiso calc R 1 H
C3 .2170(3) .51945(13) .2290(6) .0446(12) Uani d D 1 C
O3 .16220(18) .54375(9) .2635(5) .0580(10) Uani d D 1 O
O4 .29003(18) .52340(10) .2625(6) .0765(13) Uani d D 1 O
C4 .1953(2) .48199(13) .1288(6) .0400(11) Uani d D 1 C
C5 .1189(2) .47781(12) .0630(5) .0407(11) Uani d D 1 C
H5 .0802 .4979 .0792 .049 Uiso calc R 1 H
C6 .0991(2) .44365(13) -.0283(6) .0415(11) Uani d D 1 C
C7 .1566(2) .41325(13) -.0446(6) .0421(12) Uani d D 1 C
H7 .1427 .3898 -.0996 .051 Uiso calc R 1 H
C8 .2336(2) .41678(12) .0185(6) .0386(11) Uani d D 1 C
C9 .2523(3) .45148(13) .1063(6) .0430(12) Uani d D 1 C
H9 .3038 .4542 .1507 .052 Uiso calc R 1 H
C10 .0185(2) .43844(15) -.1024(6) .0451(12) Uani d D 1 C
O5 -.02213(17) .47210(9) -.1261(5) .0591(10) Uani d D 1 O
H5A -.0694 .4667 -.1485 .089 Uiso calc R 1 H
O6 -.00842(19) .40568(9) -.1452(5) .0618(10) Uani d D 1 O
C11 .2984(3) .38448(13) -.0052(6) .0475(12) Uani d D 1 C
O7 .36802(18) .39065(9) .0440(5) .0574(10) Uani d D 1 O
O8 .27667(19) .35393(10) -.0827(6) .0774(13) Uani d D 1 O
O1W .4877(2) .44860(11) .0134(6) .0756(12) Uani d D 1 O
H1WA .4451(8) .4347(3) .0237(6) .113 Uiso d RD 1 H
H1WB .4871(2) .4652(3) .0944(17) .113 Uiso d RD 1 H
O2W .45452(19) .50504(10) .2509(5) .0710(11) Uani d D 1 O
H2WA .4032(10) .51049(15) .2618(6) .106 Uiso d RD 1 H
H2WB .4771(4) .5192(3) .3241(15) .106 Uiso d RD 1 H
O3W .0043(2) .67805(11) .3174(6) .0720(12) Uani d D 1 O
H3WA .0512(9) .68678(19) .3502(8) .108 Uiso d RD 1 H
H3WB .0026(2) .6549(4) .3622(10) .108 Uiso d RD 1 H
O4W .5101(2) .67308(10) .5605(6) .0698(12) Uani d D 1 O
H4WA .4607(9) .6633(2) .5485(6) .105 Uiso d RD 1 H
H4WB .5419(6) .6551(4) .5243(9) .105 Uiso d RD 1 H
O5W -.1609(2) .69236(12) .2690(9) .121(2) Uani d D 1 O
H5WA -.1111(10) .6839(2) .2857(10) .181 Uiso d RD 1 H
H5WB -.1887(6) .6762(3) .3310(15) .181 Uiso d RD 1 H
N5 .4492(2) .37032(10) -.4773(5) .0469(10) Uani d D 1 N
C12 .4092(3) .40294(13) -.3756(6) .0507(13) Uani d D 1 C
H12A .3676 .3904 -.3100 .061 Uiso calc R 1 H
H12B .4498 .4141 -.3038 .061 Uiso calc R 1 H
C13 .3709(3) .43747(15) -.4686(8) .0728(18) Uani d D 1 C
H13A .4118 .4506 -.5340 .087 Uiso calc R 1 H
H13B .3291 .4270 -.5392 .087 Uiso calc R 1 H
C14 .3340(4) .46782(17) -.3539(10) .084(2) Uani d D 1 C
H14A .3106 .4897 -.4136 .125 Uiso calc R 1 H
H14B .3755 .4781 -.2841 .125 Uiso calc R 1 H
H14C .2926 .4549 -.2913 .125 Uiso calc R 1 H
C15 .4848(3) .34004(14) -.3597(7) .0567(15) Uani d D 1 C
H15A .5245 .3538 -.2934 .068 Uiso calc R 1 H
H15B .4417 .3306 -.2898 .068 Uiso calc R 1 H
C16 .5250(4) .30377(16) -.4361(8) .0760(19) Uani d D 1 C
H16A .4851 .2885 -.4967 .091 Uiso calc R 1 H
H16B .5670 .3127 -.5095 .091 Uiso calc R 1 H
C17 .5618(4) .27725(18) -.3079(10) .094(2) Uani d D 1 C
H17A .5868 .2542 -.3570 .141 Uiso calc R 1 H
H17B .5200 .2684 -.2357 .141 Uiso calc R 1 H
H17C .6019 .2923 -.2497 .141 Uiso calc R 1 H
C18 .5144(3) .38817(15) -.5850(6) .0575(14) Uani d D 1 C
H18A .5371 .3666 -.6498 .069 Uiso calc R 1 H
H18B .4889 .4073 -.6572 .069 Uiso calc R 1 H
C19 .5832(3) .40933(17) -.4992(8) .0756(18) Uani d D 1 C
H19A .5613 .4298 -.4282 .091 Uiso calc R 1 H
H19B .6129 .3900 -.4347 .091 Uiso calc R 1 H
C20 .6394(4) .4286(2) -.6178(10) .109(3) Uani d D 1 C
H20A .6828 .4418 -.5619 .164 Uiso calc R 1 H
H20B .6100 .4481 -.6803 .164 Uiso calc R 1 H
H20C .6613 .4082 -.6873 .164 Uiso calc R 1 H
C21 .3877(3) .35014(15) -.5880(6) .0545(14) Uani d D 1 C
H21A .3660 .3705 -.6596 .065 Uiso calc R 1 H
H21B .4163 .3305 -.6534 .065 Uiso calc R 1 H
C22 .3174(3) .32906(17) -.5077(8) .0758(19) Uani d D 1 C
H22A .2870 .3483 -.4437 .091 Uiso calc R 1 H
H22B .3376 .3081 -.4371 .091 Uiso calc R 1 H
C23 .2622(4) .3106(2) -.6332(11) .114(3) Uani d D 1 C
H23A .2180 .2969 -.5813 .171 Uiso calc R 1 H
H23B .2924 .2916 -.6964 .171 Uiso calc R 1 H
H23C .2412 .3315 -.7013 .171 Uiso calc R 1 H
N6 .4482(2) .13647(11) -.6398(5) .0520(11) Uani d D 1 N
C24 .5105(3) .11682(16) -.5303(7) .0587(14) Uani d D 1 C
H24A .5348 .1377 -.4646 .070 Uiso calc R 1 H
H24B .4822 .0985 -.4589 .070 Uiso calc R 1 H
C25 .5779(3) .09372(19) -.6118(7) .0754(18) Uani d D 1 C
H25A .5547 .0731 -.6808 .091 Uiso calc R 1 H
H25B .6094 .1120 -.6781 .091 Uiso calc R 1 H
C26 .6324(4) .0742(2) -.4899(9) .101(2) Uani d D 1 C
H26A .6748 .0597 -.5437 .151 Uiso calc R 1 H
H26B .6013 .0558 -.4255 .151 Uiso calc R 1 H
H26C .6558 .0946 -.4226 .151 Uiso calc R 1 H
C27 .3857(3) .15588(17) -.5316(8) .0664(16) Uani d D 1 C
H27A .3615 .1349 -.4662 .080 Uiso calc R 1 H
H27B .4137 .1742 -.4599 .080 Uiso calc R 1 H
C28 .3181(3) .17888(19) -.6126(9) .083(2) Uani d D 1 C
H28A .3411 .2003 -.6775 .100 Uiso calc R 1 H
H28B .2885 .1608 -.6832 .100 Uiso calc R 1 H
C29 .2613(4) .1965(2) -.4935(12) .130(3) Uani d D 1 C
H29A .2188 .2107 -.5483 .195 Uiso calc R 1 H
H29B .2903 .2149 -.4254 .195 Uiso calc R 1 H
H29C .2382 .1752 -.4298 .195 Uiso calc R 1 H
C30 .4092(3) .10515(14) -.7490(6) .0579(14) Uani d D 1 C
H30A .3670 .1184 -.8110 .070 Uiso calc R 1 H
H30B .4500 .0956 -.8238 .070 Uiso calc R 1 H
C31 .3722(4) .06882(16) -.6662(8) .0773(19) Uani d D 1 C
H31A .4134 .0554 -.6027 .093 Uiso calc R 1 H
H31B .3295 .0777 -.5944 .093 Uiso calc R 1 H
C32 .3378(4) .03964(18) -.7861(8) .0774(19) Uani d D 1 C
H32A .3142 .0171 -.7308 .116 Uiso calc R 1 H
H32B .3804 .0303 -.8554 .116 Uiso calc R 1 H
H32C .2968 .0529 -.8487 .116 Uiso calc R 1 H
C33 .4877(3) .16728(14) -.7488(7) .0575(15) Uani d D 1 C
H33A .4469 .1772 -.8228 .069 Uiso calc R 1 H
H33B .5290 .1536 -.8117 .069 Uiso calc R 1 H
C34 .5267(4) .20330(16) -.6675(8) .0773(19) Uani d D 1 C
H34A .4860 .2180 -.6069 .093 Uiso calc R 1 H
H34B .5681 .1941 -.5933 .093 Uiso calc R 1 H
C35 .5642(4) .23070(19) -.7891(10) .097(2) Uani d D 1 C
H35A .5884 .2534 -.7359 .145 Uiso calc R 1 H
H35B .5231 .2400 -.8619 .145 Uiso calc R 1 H
H35C .6052 .2163 -.8475 .145 Uiso calc R 1 H

loop_
_atom_site_aniso_label
_atom_site_aniso_U_11
_atom_site_aniso_U_22
_atom_site_aniso_U_33
_atom_site_aniso_U_12
_atom_site_aniso_U_13
_atom_site_aniso_U_23
C1 .059(3) .048(3) .070(4) .000(3) -.006(3) .004(3)
O1 .059(2) .0454(19) .159(5) .0001(16) -.008(3) -.018(3)
N1 .055(2) .049(2) .119(5) .002(2) -.017(3) -.008(3)
N2 .061(2) .050(2) .096(4) .006(2) -.019(3) -.022(3)
C2 .051(3) .050(3) .063(3) -.008(2) -.008(3) -.002(3)
O2 .0535(18) .0498(19) .088(3) -.0124(16) -.001(2) .012(2)
N3 .045(2) .048(2) .137(5) -.0033(18) .007(3) -.006(3)
N4 .046(2) .045(2) .123(5) -.0082(18) -.003(3) .008(3)
C3 .042(2) .044(3) .047(3) -.006(2) .004(2) -.003(3)
O3 .0431(17) .0436(17) .087(3) .0032(15) .011(2) -.024(2)
O4 .0404(18) .072(2) .117(4) .0032(17) -.008(2) -.037(3)
C4 .037(2) .041(2) .043(3) .0038(19) .007(2) .007(2)
C5 .039(2) .040(2) .043(3) .006(2) -.003(2) .005(2)
C6 .035(2) .043(2) .046(3) -.0006(19) .004(2) -.003(2)
C7 .044(2) .041(2) .042(3) .0038(19) -.003(2) -.002(2)
C8 .042(2) .037(2) .036(3) .0045(18) .007(2) .002(2)
C9 .034(2) .054(3) .041(3) .005(2) .000(2) -.001(3)
C10 .035(2) .055(3) .045(3) .001(2) -.002(2) .011(3)
O5 .0389(16) .0424(17) .096(3) .0051(14) -.018(2) .004(2)
O6 .0521(18) .0442(19) .089(3) -.0038(15) -.015(2) -.011(2)
C11 .048(3) .043(3) .051(3) .005(2) -.002(3) -.004(3)
O7 .0377(17) .0488(19) .086(3) .0050(14) -.0082(19) -.003(2)
O8 .0556(19) .056(2) .121(4) .0157(17) -.020(2) -.035(3)
O1W .061(2) .075(2) .091(3) -.0076(17) .017(2) -.005(3)
O2W .059(2) .070(2) .084(3) .0039(17) .002(2) -.007(2)
O3W .074(2) .0478(19) .094(3) -.0039(17) -.013(2) .000(2)
O4W .063(2) .0491(19) .097(3) .0041(17) -.009(2) .002(2)
O5W .070(2) .076(3) .216(7) -.006(2) .000(4) .053(4)
N5 .057(2) .048(2) .035(2) -.0024(19) .006(2) -.002(2)
C12 .056(3) .043(3) .053(3) .000(2) .010(3) -.002(3)
C13 .085(4) .060(3) .074(4) .013(3) .014(4) .013(4)
C14 .074(4) .066(4) .111(6) .014(3) .011(4) -.006(4)
C15 .075(3) .044(3) .051(4) .005(3) -.002(3) .010(3)
C16 .092(4) .056(3) .081(5) .025(3) .002(4) -.008(3)
C17 .106(5) .055(3) .121(7) .022(3) -.002(5) .014(4)
C18 .069(3) .056(3) .048(3) .001(3) .002(3) .001(3)
C19 .071(3) .079(4) .076(5) -.013(3) .011(4) -.012(4)
C20 .095(5) .131(6) .102(6) -.035(4) .002(5) .015(6)
C21 .067(3) .054(3) .043(3) .005(2) -.007(3) .000(3)
C22 .066(3) .075(4) .086(5) -.018(3) -.003(4) .008(4)
C23 .093(5) .111(5) .138(8) -.037(4) -.012(6) .000(6)
N6 .064(2) .057(2) .035(2) .011(2) .000(2) .001(2)
C24 .065(3) .066(3) .045(3) .009(3) -.008(3) -.001(3)
C25 .081(4) .086(4) .059(4) .027(3) .006(4) -.003(4)
C26 .095(4) .128(6) .080(5) .057(4) -.010(5) -.009(5)
C27 .066(3) .076(4) .057(4) .016(3) .010(3) .001(3)
C28 .071(4) .094(4) .085(5) .026(3) .009(4) .004(4)
C29 .112(5) .129(6) .148(9) .050(5) .034(6) .032(7)
C30 .073(3) .060(3) .041(3) .003(3) -.005(3) -.005(3)
C31 .098(4) .069(4) .065(4) -.020(3) -.005(4) .004(4)
C32 .094(4) .071(4) .066(5) -.014(3) .008(4) -.004(3)
C33 .065(3) .057(3) .051(4) .001(3) .005(3) .005(3)
C34 .088(4) .063(3) .080(5) -.009(3) -.003(4) .002(4)
C35 .112(5) .078(4) .099(6) -.013(4) -.019(5) .013(4)

loop_
_atom_type_symbol
_atom_type_description
_atom_type_scat_dispersion_real
_atom_type_scat_dispersion_imag
_atom_type_scat_source
C C .0033 .0016 'International Tables Vol C Tables 4.2.6.8 and 6.1.1.4'
H H .0000 .0000 'International Tables Vol C Tables 4.2.6.8 and 6.1.1.4'
N N .0061 .0033 'International Tables Vol C Tables 4.2.6.8 and 6.1.1.4'
O O .0106 .0060 'International Tables Vol C Tables 4.2.6.8 and 6.1.1.4'

loop_
_geom_angle_atom_site_label_1
_geom_angle_atom_site_label_2
_geom_angle_atom_site_label_3
_geom_angle
O1 C1 N1 122.7(5)
O1 C1 N2 121.7(5)
N1 C1 N2 115.6(5)
O2 C2 N3 121.6(4)
O2 C2 N4 121.0(4)
N3 C2 N4 117.5(4)
O4 C3 O3 125.7(4)
O4 C3 C4 115.6(4)
O3 C3 C4 118.6(4)
C5 C4 C9 119.3(4)
C5 C4 C3 120.6(4)
C9 C4 C3 120.1(4)
C4 C5 C6 120.6(4)
C7 C6 C5 118.6(4)
C7 C6 C10 119.2(4)
C5 C6 C10 122.1(4)
C8 C7 C6 122.0(4)
C7 C8 C9 118.2(4)
C7 C8 C11 122.4(4)
C9 C8 C11 119.4(4)
C4 C9 C8 121.3(4)
O6 C10 O5 121.5(4)
O6 C10 C6 123.5(4)
O5 C10 C6 115.0(4)
O7 C11 O8 124.8(4)
O7 C11 C8 119.4(4)
O8 C11 C8 115.7(4)
C18 N5 C15 111.5(4)
C18 N5 C12 111.0(3)
C15 N5 C12 105.9(4)
C18 N5 C21 106.3(4)
C15 N5 C21 111.0(3)
C12 N5 C21 111.2(3)
C13 C12 N5 115.4(4)
C14 C13 C12 110.1(5)
C16 C15 N5 114.8(5)
C17 C16 C15 109.8(5)
C19 C18 N5 115.5(4)
C20 C19 C18 110.3(5)
C22 C21 N5 116.3(4)
C21 C22 C23 109.9(5)
C27 N6 C33 111.4(4)
C27 N6 C24 106.4(4)
C33 N6 C24 111.1(4)
C27 N6 C30 111.0(4)
C33 N6 C30 106.3(4)
C24 N6 C30 110.7(4)
C25 C24 N6 116.2(5)
C26 C25 C24 110.6(5)
C28 C27 N6 116.7(5)
C29 C28 C27 111.3(6)
C31 C30 N6 116.0(4)
C32 C31 C30 111.0(5)
N6 C33 C34 116.3(5)
C35 C34 C33 110.4(5)

loop_
_geom_bond_atom_site_label_1
_geom_bond_atom_site_label_2
_geom_bond_distance
C1 O1 1.243(6)
C1 N1 1.346(6)
C1 N2 1.349(6)
C2 O2 1.256(5)
C2 N3 1.315(6)
C2 N4 1.355(6)
C3 O4 1.242(5)
C3 O3 1.243(5)
C3 C4 1.538(6)
C4 C5 1.380(5)
C4 C9 1.391(6)
C5 C6 1.402(6)
C6 C7 1.389(6)
C6 C10 1.473(6)
C7 C8 1.378(5)
C8 C9 1.397(6)
C8 C11 1.523(6)
C10 O6 1.225(5)
C10 O5 1.315(5)
C11 O7 1.235(5)
C11 O8 1.253(6)
N5 C18 1.520(6)
N5 C15 1.521(6)
N5 C12 1.523(6)
N5 C21 1.524(6)
C12 C13 1.519(7)
C13 C14 1.515(8)
C15 C16 1.513(7)
C16 C17 1.511(8)
C18 C19 1.512(7)
C19 C20 1.497(8)
C21 C22 1.510(7)
C22 C23 1.515(8)
N6 C27 1.513(6)
N6 C33 1.514(6)
N6 C24 1.520(6)
N6 C30 1.522(6)
C24 C25 1.510(7)
C25 C26 1.503(8)
C27 C28 1.508(7)
C28 C29 1.483(9)
C30 C31 1.515(7)
C31 C32 1.502(7)
C33 C34 1.515(7)
C34 C35 1.494(8)

loop_
_geom_hbond_atom_site_label_D
_geom_hbond_atom_site_label_H
_geom_hbond_atom_site_label_A
_geom_hbond_site_symmetry_A
_geom_hbond_distance_DH
_geom_hbond_distance_HA
_geom_hbond_distance_DA
_geom_hbond_angle_DHA
_geom_hbond_publ_flag
N1 H1A O2 . .86 2.25 3.096(5) 170.2 yes
N1 H1B O3 . .86 2.33 3.182(5) 173.5 yes
N2 H2A O1W 2_665 .86 2.29 3.070(5) 150.9 yes
N2 H2B O4 . .86 1.99 2.839(6) 169.3 yes
N3 H3A O1 . .86 2.13 2.983(5) 174.7 yes
N3 H3B O5W 3_565 .86 2.31 3.103(7) 153.7 yes
N4 H4A O4W 3_465 .86 2.42 3.038(6) 129.7 yes
N4 H4B O8 4 .86 2.13 2.968(5) 163.9 yes
O5 H5A O3 2_564 .82 1.73 2.539(4) 168.0 yes
O1W H1WA O7 . .84 1.94 2.762(5) 164.3 yes
O1W H1WB O2W . .87 1.93 2.778(6) 163.4 yes
O2W H2WA O4 . .87 1.91 2.778(4) 174.1 yes
O2W H2WB O1W 2_665 .86 1.99 2.839(6) 170.6 yes
O3W H3WA O2 . .87 1.91 2.753(5) 163.8 yes
O3W H3WB O6 2_565 .85 2.01 2.791(5) 151.9 yes
O4W H4WA O1 . .88 2.00 2.864(5) 164.9 yes
O4W H4WB O7 2_665 .85 2.13 2.915(4) 154.5 yes
O5W H5WA O3W . .88 1.93 2.791(5) 166.9 yes
O5W H5WB O8 2_565 .87 1.90 2.741(6) 160.9 yes

loop_
_cod_related_entry_id
_cod_related_entry_database
_cod_related_entry_code
1 ChemSpider 21140623
